data_2015968
loop_
_publ_author_name
'C\'edric Desroches'
'Lars \"Ohrstr\"om'

_publ_section_title
;Transformations of the chameleon ligand 1,10-phenanthroline-5,6-dione/diol:
 <i>cis</i>-dichlorido(1,10-phenanthroline-5,6-dione-\k^2^<i>N</i>,<i>N</i>')-<i>trans</i>-dipyridinecobalt(II)
 pyridine disolvate prepared from the diol
;
_journal_coeditor_code SU3002
_journal_issue 5
_journal_name_full 'Acta Crystallographica Section C'
_journal_page_first m190
_journal_page_last m192
_journal_paper_doi 10.1107/S0108270107010554
_journal_volume 63
_journal_year 2007
_chemical_formula_iupac '[Co Cl2 (C5 H5 N)2 (C12 H6 N2 O2)], 2C5 H5 N'
_chemical_formula_moiety 'C22 H16 Cl2 Co  N4 O2, 2(C5 H5 N)'
_chemical_formula_sum 'C32 H26 Cl2 Co N6 O2'
_chemical_formula_weight 656.44
_chemical_name_common
;
cis-dichloro(phenanthrolinedione)
trans-dipyridinecobalt(II) pyridine solvate
;
_chemical_name_systematic
;
<i>cis</i>-dichlorido(1,10-phenanthroline-5,6-dione-\k^2^N,N')-<i>trans</i>-
dipyridinecobalt(II) pyridine disolvate
;
_space_group_IT_number 33
_symmetry_cell_setting orthorhombic
_symmetry_space_group_name_Hall 'P 2c -2n'
_symmetry_space_group_name_H-M 'P n a 21'
_atom_sites_solution_hydrogens geom
_atom_sites_solution_primary direct
_atom_sites_solution_secondary difmap
_audit_creation_method SHELXL-97
_cell_angle_alpha 90.00
_cell_angle_beta 90.00
_cell_angle_gamma 90.00
_cell_formula_units_Z 4
_cell_length_a 20.3809(8)
_cell_length_b 9.5957(3)
_cell_length_c 15.7370(6)
_cell_measurement_reflns_used 5614
_cell_measurement_temperature 293(2)
_cell_measurement_theta_max 26.73
_cell_measurement_theta_min 2.00
_cell_volume 3077.67(19)
_computing_cell_refinement 'DENZO/SCALEPACK (Otwinowski & Minor, 1997)'
_computing_data_collection 'COLLECT (Nonius, 2001)'
_computing_data_reduction DENZO/SCALEPACK
_computing_molecular_graphics 'CrystalMaker (CrystalMaker, 2003)'
_computing_publication_material 'WinGX (Farrugia, 1999)'
_computing_structure_refinement 'SHELXL97 (Sheldrick, 1997)'
_computing_structure_solution 'SIR92 (Altomare <i>et al.</i>,  1994)'
_diffrn_ambient_temperature 293(2)
_diffrn_measured_fraction_theta_full 0.969
_diffrn_measured_fraction_theta_max 0.969
_diffrn_measurement_device_type 'Nonius KappaCCD'
_diffrn_measurement_method \w/2\q
_diffrn_radiation_monochromator graphite
_diffrn_radiation_type MoK\a
_diffrn_radiation_wavelength 0.71073
_diffrn_reflns_av_R_equivalents 0.0000
_diffrn_reflns_av_sigmaI/netI 0.0782
_diffrn_reflns_limit_h_max 24
_diffrn_reflns_limit_h_min -24
_diffrn_reflns_limit_k_max 11
_diffrn_reflns_limit_k_min -11
_diffrn_reflns_limit_l_max 16
_diffrn_reflns_limit_l_min -16
_diffrn_reflns_number 4843
_diffrn_reflns_theta_full 25
_diffrn_reflns_theta_max 25
_diffrn_reflns_theta_min 2.00
_diffrn_standards_decay_% 0
_diffrn_standards_number 0
_exptl_absorpt_coefficient_mu 0.771
_exptl_absorpt_correction_type none
_exptl_crystal_colour 'dark orange'
_exptl_crystal_density_diffrn 1.417
_exptl_crystal_density_method 'not measured'
_exptl_crystal_description cube
_exptl_crystal_F_000 1348.0
_exptl_crystal_size_max 0.1
_exptl_crystal_size_mid 0.1
_exptl_crystal_size_min 0.1
_refine_diff_density_max 0.401
_refine_diff_density_min -0.388
_refine_ls_abs_structure_details 'Flack (1983), 2112 Friedel pairs'
_refine_ls_abs_structure_Flack 0.56(2)
_refine_ls_extinction_method none
_refine_ls_goodness_of_fit_ref 0.897
_refine_ls_hydrogen_treatment constr
_refine_ls_matrix_type full
_refine_ls_number_parameters 389
_refine_ls_number_reflns 5614
_refine_ls_number_restraints 1
_refine_ls_restrained_S_all 0.896
_refine_ls_R_factor_all 0.1038
_refine_ls_R_factor_gt 0.0511
_refine_ls_shift/su_max 0.001
_refine_ls_shift/su_mean 0.000
_refine_ls_structure_factor_coef Fsqd
_refine_ls_weighting_details 'calc w=1/[\s^2^(Fo^2^)+(0.0618P)^2^+4.1274P] where P=(Fo^2^+2Fc^2^)/3'
_refine_ls_weighting_scheme calc
_refine_ls_wR_factor_gt 0.1250
_refine_ls_wR_factor_ref 0.1267
_reflns_number_gt 3663
_reflns_number_total 4843
_reflns_threshold_expression I>2/s(I)
_cod_data_source_file su3002.cif
_cod_data_source_block I
_cod_original_formula_sum 'C32 H26 Cl2 Co1 N6 O2'
_cod_database_code 2015968
_cod_database_fobs_code 2015968

loop_
_symmetry_equiv_pos_site_id
_symmetry_equiv_pos_as_xyz
1 'x, y, z'
2 '-x, -y, z+1/2'
3 'x+1/2, -y+1/2, z'
4 '-x+1/2, y+1/2, z+1/2'

loop_
_atom_site_type_symbol
_atom_site_label
_atom_site_fract_x
_atom_site_fract_y
_atom_site_fract_z
_atom_site_U_iso_or_equiv
_atom_site_adp_type
_atom_site_calc_flag
_atom_site_refinement_flags
_atom_site_occupancy
Co Co 0.54522(3) 0.68554(6) 0.97138(4) 0.02775(17) Uani d . 1
Cl Cl1 0.55557(7) 0.80833(14) 1.10139(8) 0.0390(3) Uani d . 1
Cl Cl2 0.42987(5) 0.63387(13) 0.97290(10) 0.0360(3) Uani d . 1
O O1 0.8147(2) 0.6117(4) 0.7392(3) 0.0499(11) Uani d . 1
O O2 0.7218(2) 0.4929(4) 0.6367(3) 0.0547(12) Uani d . 1
N N1 0.64974(19) 0.7098(4) 0.9448(2) 0.0296(11) Uani d . 1
N N2 0.56013(19) 0.5820(4) 0.8478(3) 0.0296(10) Uani d . 1
C C1 0.6943(3) 0.7735(5) 0.9941(3) 0.0354(14) Uani d . 1
H H1 0.6804 0.8119 1.0453 0.042 Uiso calc R 1
C C2 0.7598(2) 0.7850(5) 0.9723(5) 0.0372(12) Uani d . 1
H H2 0.789 0.8303 1.0084 0.045 Uiso calc R 1
C C3 0.7812(3) 0.7297(6) 0.8981(4) 0.0380(14) Uani d . 1
H H3 0.8252 0.7353 0.8831 0.046 Uiso calc R 1
C C4 0.7362(2) 0.6643(5) 0.8445(3) 0.0306(12) Uani d . 1
C C5 0.7578(3) 0.6068(6) 0.7624(4) 0.0380(14) Uani d . 1
C C6 0.7063(3) 0.5370(6) 0.7063(3) 0.0387(14) Uani d . 1
C C7 0.6380(3) 0.5290(5) 0.7382(3) 0.0321(13) Uani d . 1
C C8 0.5885(3) 0.4681(6) 0.6909(3) 0.0376(13) Uani d . 1
H H4 0.5976 0.4295 0.638 0.045 Uiso calc R 1
C C9 0.5262(3) 0.4651(6) 0.7224(4) 0.0398(14) Uani d . 1
H H5 0.4926 0.4244 0.691 0.048 Uiso calc R 1
C C10 0.5131(3) 0.5222(6) 0.8006(3) 0.0339(13) Uani d . 1
H H6 0.4704 0.5195 0.8214 0.041 Uiso calc R 1
C C11 0.6215(2) 0.5863(5) 0.8174(3) 0.0273(11) Uani d . 1
C C12 0.6712(2) 0.6559(5) 0.8715(3) 0.0277(12) Uani d . 1
N N3 0.5671(2) 0.4837(5) 1.0316(3) 0.0344(11) Uani d . 1
C C13 0.6202(3) 0.4663(7) 1.0795(4) 0.0497(16) Uani d . 1
H H7 0.6469 0.543 1.0903 0.06 Uiso calc R 1
C C14 0.6372(3) 0.3397(7) 1.1134(5) 0.065(2) Uani d . 1
H H8 0.6756 0.3315 1.1451 0.078 Uiso calc R 1
C C15 0.5980(3) 0.2247(7) 1.1010(5) 0.0605(19) Uani d . 1
H H9 0.6092 0.1375 1.1224 0.073 Uiso calc R 1
C C16 0.5418(3) 0.2455(7) 1.0556(5) 0.062(2) Uani d . 1
H H10 0.5121 0.1728 1.0483 0.074 Uiso calc R 1
C C17 0.5291(3) 0.3735(7) 1.0207(4) 0.0496(16) Uani d . 1
H H11 0.4916 0.3835 0.9875 0.06 Uiso calc R 1
N N4 0.5274(2) 0.8753(5) 0.8985(3) 0.0368(11) Uani d . 1
C C18 0.5669(3) 0.9848(7) 0.9076(4) 0.0533(17) Uani d . 1
H H12 0.5994 0.9815 0.9491 0.064 Uiso calc R 1
C C19 0.5617(4) 1.1023(8) 0.8584(5) 0.072(2) Uani d . 1
H H13 0.5891 1.1785 0.867 0.086 Uiso calc R 1
C C20 0.5139(4) 1.1034(8) 0.7953(5) 0.075(2) Uani d . 1
H H14 0.5108 1.1794 0.7589 0.09 Uiso calc R 1
C C21 0.4731(4) 0.9983(8) 0.7865(5) 0.070(2) Uani d . 1
H H15 0.4394 1.0005 0.7467 0.083 Uiso calc R 1
C C22 0.4824(3) 0.8830(7) 0.8395(4) 0.0527(16) Uani d . 1
H H16 0.4548 0.8068 0.8323 0.063 Uiso calc R 1
N N5 0.3183(3) 1.1758(6) 1.1769(4) 0.0494(14) Uani d . 1
C C23 0.3485(4) 1.1873(9) 1.1014(6) 0.088(3) Uani d . 1
H H23 0.3533 1.2758 1.0781 0.106 Uiso calc R 1
C C24 0.3729(4) 1.0742(12) 1.0561(7) 0.104(3) Uani d . 1
H H24 0.3926 1.0859 1.0032 0.124 Uiso calc R 1
C C25 0.3669(5) 0.9431(12) 1.0927(9) 0.111(4) Uani d . 1
H H25 0.3844 0.8647 1.0664 0.134 Uiso calc R 1
C C26 0.3347(7) 0.9326(11) 1.1682(7) 0.112(4) Uani d . 1
H H26 0.3291 0.8462 1.1939 0.134 Uiso calc R 1
C C27 0.3107(5) 1.0501(9) 1.2058(5) 0.081(3) Uani d . 1
H H27 0.2871 1.0394 1.2559 0.097 Uiso calc R 1
C C29 0.1650(4) 0.8247(8) 1.3146(7) 0.087(3) Uani d . 1
H H18 0.128 0.8602 1.2876 0.105 Uiso calc R 1
C C28 0.1973(4) 0.7117(8) 1.2824(6) 0.068(2) Uani d . 1
H H17 0.182 0.6732 1.2319 0.082 Uiso calc R 1
C C30 0.1878(4) 0.8830(8) 1.3861(7) 0.088(3) Uani d . 1
H H19 0.167 0.9612 1.4083 0.106 Uiso calc R 1
N N6 0.2493(2) 0.6537(5) 1.3190(4) 0.0509(14) Uani d . 1
C C31 0.2708(3) 0.7124(7) 1.3905(5) 0.0577(18) Uani d . 1
H H21 0.3071 0.6737 1.4174 0.069 Uiso calc R 1
C C32 0.2416(4) 0.8284(8) 1.4266(6) 0.080(3) Uani d . 1
H H20 0.2577 0.8677 1.4764 0.096 Uiso calc R 1

loop_
_atom_site_aniso_label
_atom_site_aniso_U_11
_atom_site_aniso_U_22
_atom_site_aniso_U_33
_atom_site_aniso_U_12
_atom_site_aniso_U_13
_atom_site_aniso_U_23
Co 0.0229(3) 0.0349(3) 0.0254(3) 0.0002(3) 0.0011(4) 0.0000(4)
Cl1 0.0452(8) 0.0432(8) 0.0285(7) -0.0039(6) 0.0069(6) -0.0055(7)
Cl2 0.0219(5) 0.0477(7) 0.0386(7) 0.0011(5) -0.0002(7) 0.0049(8)
O1 0.041(3) 0.057(3) 0.053(3) 0.004(2) 0.016(2) 0.005(2)
O2 0.062(3) 0.069(3) 0.033(2) 0.017(2) 0.009(2) -0.013(2)
N1 0.021(2) 0.042(3) 0.026(3) -0.0026(19) 0.0029(15) -0.0042(18)
N2 0.024(2) 0.034(2) 0.031(3) -0.0001(18) -0.0034(18) -0.001(2)
C1 0.033(3) 0.036(3) 0.037(4) -0.005(2) -0.005(2) -0.009(2)
C2 0.024(2) 0.047(3) 0.040(3) -0.008(2) -0.012(3) 0.000(4)
C3 0.021(3) 0.049(4) 0.044(4) -0.002(2) 0.000(2) 0.003(3)
C4 0.030(3) 0.029(3) 0.032(3) 0.000(2) 0.000(2) 0.003(2)
C5 0.037(3) 0.046(4) 0.031(3) 0.007(3) 0.011(2) 0.005(3)
C6 0.048(4) 0.036(3) 0.032(3) 0.009(3) 0.001(3) 0.000(3)
C7 0.048(4) 0.025(3) 0.024(3) 0.007(2) 0.002(2) -0.003(2)
C8 0.050(4) 0.031(3) 0.032(3) -0.001(3) -0.003(3) -0.003(3)
C9 0.048(4) 0.035(3) 0.036(3) -0.007(3) -0.015(3) -0.001(3)
C10 0.025(3) 0.043(3) 0.034(3) -0.006(2) -0.001(2) 0.006(3)
C11 0.023(3) 0.022(3) 0.036(3) 0.000(2) -0.004(2) 0.001(2)
C12 0.021(3) 0.032(3) 0.030(3) 0.001(2) 0.001(2) 0.002(2)
N3 0.034(3) 0.035(3) 0.034(3) -0.002(2) 0.000(2) -0.004(2)
C13 0.039(3) 0.056(4) 0.054(4) -0.006(3) -0.012(3) 0.012(3)
C14 0.055(4) 0.064(5) 0.076(5) -0.005(3) -0.027(4) 0.028(4)
C15 0.068(5) 0.046(4) 0.067(4) -0.001(3) -0.028(4) 0.018(3)
C16 0.062(4) 0.043(4) 0.080(6) -0.015(4) -0.022(4) 0.013(4)
C17 0.045(4) 0.047(4) 0.056(4) -0.003(3) -0.017(3) 0.003(3)
N4 0.045(3) 0.038(3) 0.028(3) -0.001(2) -0.005(2) 0.000(2)
C18 0.057(4) 0.055(4) 0.048(4) -0.006(3) -0.010(3) 0.008(3)
C19 0.090(6) 0.056(5) 0.069(5) -0.027(4) -0.024(4) 0.010(4)
C20 0.092(6) 0.064(5) 0.069(5) -0.018(4) -0.035(5) 0.023(4)
C21 0.094(6) 0.056(4) 0.058(5) -0.013(4) -0.036(4) 0.017(4)
C22 0.055(4) 0.048(4) 0.055(4) -0.003(3) -0.006(3) 0.012(3)
N5 0.047(3) 0.049(4) 0.052(4) 0.004(3) -0.002(3) -0.013(3)
C23 0.094(6) 0.081(6) 0.089(6) -0.015(5) 0.033(5) -0.037(5)
C24 0.072(6) 0.125(9) 0.114(8) -0.021(6) 0.034(5) -0.064(7)
C25 0.078(7) 0.094(8) 0.162(12) 0.019(6) -0.018(7) -0.070(8)
C26 0.170(12) 0.071(7) 0.094(8) 0.025(7) -0.039(8) -0.021(6)
C27 0.118(8) 0.063(6) 0.062(5) 0.017(5) -0.003(5) -0.008(4)
C29 0.052(5) 0.051(5) 0.159(10) 0.008(4) -0.006(5) -0.006(6)
C28 0.059(5) 0.067(5) 0.079(6) 0.022(4) -0.015(4) -0.009(4)
C30 0.042(5) 0.048(5) 0.175(10) 0.014(4) 0.015(5) -0.036(6)
N6 0.038(3) 0.047(3) 0.067(4) 0.007(2) 0.002(3) -0.007(3)
C31 0.048(4) 0.055(4) 0.069(5) -0.010(3) 0.007(3) -0.011(4)
C32 0.062(5) 0.073(5) 0.105(6) -0.008(4) 0.013(4) -0.047(5)

loop_
_atom_type_symbol
_atom_type_description
_atom_type_scat_dispersion_real
_atom_type_scat_dispersion_imag
_atom_type_scat_source
C C 0.0033 0.0016 'International Tables Vol C Tables 4.2.6.8 and 6.1.1.4'
H H 0.0000 0.0000 'International Tables Vol C Tables 4.2.6.8 and 6.1.1.4'
N N 0.0061 0.0033 'International Tables Vol C Tables 4.2.6.8 and 6.1.1.4'
O O 0.0106 0.0060 'International Tables Vol C Tables 4.2.6.8 and 6.1.1.4'
Cl Cl 0.1484 0.1585 'International Tables Vol C Tables 4.2.6.8 and 6.1.1.4'
Co Co 0.3494 0.9721 'International Tables Vol C Tables 4.2.6.8 and 6.1.1.4'

loop_
_geom_angle_atom_site_label_1
_geom_angle_atom_site_label_2
_geom_angle_atom_site_label_3
_geom_angle
N4 Co N1 88.46(17)
N4 Co N2 86.31(16)
N1 Co N2 75.21(15)
N4 Co N3 173.64(17)
N1 Co N3 88.75(16)
N2 Co N3 87.46(16)
N4 Co Cl1 93.07(13)
N1 Co Cl1 91.46(11)
N2 Co Cl1 166.66(11)
N3 Co Cl1 92.72(12)
N4 Co Cl2 90.82(13)
N1 Co Cl2 168.11(11)
N2 Co Cl2 92.90(11)
N3 Co Cl2 90.73(12)
Cl1 Co Cl2 100.43(5)
C1 N1 C12 117.0(4)
C1 N1 Co 126.8(3)
C12 N1 Co 116.2(3)
C10 N2 C11 118.9(5)
C10 N2 Co 125.6(4)
C11 N2 Co 115.4(3)
N1 C1 C2 123.2(5)
N1 C1 H1 118.4
C2 C1 H1 118.4
C3 C2 C1 119.5(5)
C3 C2 H2 120.2
C1 C2 H2 120.2
C2 C3 C4 119.1(5)
C2 C3 H3 120.5
C4 C3 H3 120.5
C3 C4 C12 117.8(5)
C3 C4 C5 120.2(5)
C12 C4 C5 122.0(5)
O1 C5 C4 122.2(5)
O1 C5 C6 120.0(5)
C4 C5 C6 117.8(5)
O2 C6 C7 122.1(5)
O2 C6 C5 119.7(5)
C7 C6 C5 118.2(5)
C8 C7 C11 118.0(5)
C8 C7 C6 121.6(5)
C11 C7 C6 120.4(5)
C9 C8 C7 119.5(5)
C9 C8 H4 120.3
C7 C8 H4 120.3
C8 C9 C10 119.9(5)
C8 C9 H5 120
C10 C9 H5 120
N2 C10 C9 121.8(5)
N2 C10 H6 119.1
C9 C10 H6 119.1
N2 C11 C7 121.9(5)
N2 C11 C12 116.6(4)
C7 C11 C12 121.5(5)
N1 C12 C4 123.4(5)
N1 C12 C11 116.5(4)
C4 C12 C11 120.1(4)
C17 N3 C13 116.8(5)
C17 N3 Co 121.9(4)
C13 N3 Co 121.3(4)
N3 C13 C14 122.5(6)
N3 C13 H7 118.7
C14 C13 H7 118.7
C13 C14 C15 120.5(6)
C13 C14 H8 119.7
C15 C14 H8 119.7
C16 C15 C14 116.4(6)
C16 C15 H9 121.8
C14 C15 H9 121.8
C15 C16 C17 120.0(6)
C15 C16 H10 120
C17 C16 H10 120
N3 C17 C16 123.6(6)
N3 C17 H11 118.2
C16 C17 H11 118.2
C22 N4 C18 117.1(5)
C22 N4 Co 122.5(4)
C18 N4 Co 120.1(4)
N4 C18 C19 122.7(6)
N4 C18 H12 118.6
C19 C18 H12 118.6
C18 C19 C20 117.7(7)
C18 C19 H13 121.2
C20 C19 H13 121.2
C21 C20 C19 120.8(7)
C21 C20 H14 119.6
C19 C20 H14 119.6
C20 C21 C22 117.3(7)
C20 C21 H15 121.4
C22 C21 H15 121.4
N4 C22 C21 124.3(6)
N4 C22 H16 117.8
C21 C22 H16 117.8
C27 N5 C23 116.2(7)
N5 C23 C24 123.6(9)
N5 C23 H23 118.2
C24 C23 H23 118.2
C25 C24 C23 117.5(10)
C25 C24 H24 121.2
C23 C24 H24 121.2
C26 C25 C24 118.1(9)
C26 C25 H25 120.9
C24 C25 H25 120.9
C25 C26 C27 119.4(11)
C25 C26 H26 120.3
C27 C26 H26 120.3
N5 C27 C26 125.0(10)
N5 C27 H27 117.5
C26 C27 H27 117.5
C30 C29 C28 118.4(8)
C30 C29 H18 120.8
C28 C29 H18 120.8
N6 C28 C29 123.8(8)
N6 C28 H17 118.1
C29 C28 H17 118.1
C29 C30 C32 120.5(7)
C29 C30 H19 119.7
C32 C30 H19 119.7
C28 N6 C31 116.8(6)
N6 C31 C32 123.1(7)
N6 C31 H21 118.4
C32 C31 H21 118.4
C30 C32 C31 117.3(8)
C30 C32 H20 121.3
C31 C32 H20 121.3

loop_
_geom_bond_atom_site_label_1
_geom_bond_atom_site_label_2
_geom_bond_distance
Co N4 2.182(5)
Co N1 2.183(4)
Co N2 2.205(4)
Co N3 2.203(5)
Co Cl1 2.3705(14)
Co Cl2 2.4029(12)
O1 C5 1.217(7)
O2 C6 1.216(7)
N1 C1 1.341(6)
N1 C12 1.338(6)
N2 C10 1.342(7)
N2 C11 1.339(6)
C1 C2 1.383(7)
C1 H1 0.93
C2 C3 1.355(8)
C2 H2 0.93
C3 C4 1.396(7)
C3 H3 0.93
C4 C12 1.394(7)
C4 C5 1.473(8)
C5 C6 1.526(8)
C6 C7 1.483(8)
C7 C8 1.384(7)
C7 C11 1.404(7)
C8 C9 1.364(8)
C8 H4 0.93
C9 C10 1.373(8)
C9 H5 0.93
C10 H6 0.93
C11 C12 1.482(7)
N3 C17 1.322(7)
N3 C13 1.328(7)
C13 C14 1.372(8)
C13 H7 0.93
C14 C15 1.377(9)
C14 H8 0.93
C15 C16 1.365(9)
C15 H9 0.93
C16 C17 1.370(9)
C16 H10 0.93
C17 H11 0.93
N4 C22 1.307(8)
N4 C18 1.332(8)
C18 C19 1.372(9)
C18 H12 0.93
C19 C20 1.391(10)
C19 H13 0.93
C20 C21 1.315(10)
C20 H14 0.93
C21 C22 1.398(9)
C21 H15 0.93
C22 H16 0.93
N5 C27 1.297(9)
N5 C23 1.343(10)
C23 C24 1.391(11)
C23 H23 0.93
C24 C25 1.389(14)
C24 H24 0.93
C25 C26 1.361(15)
C25 H25 0.93
C26 C27 1.364(13)
C26 H26 0.93
C27 H27 0.93
C29 C30 1.339(12)
C29 C28 1.366(11)
C29 H18 0.93
C28 N6 1.329(9)
C28 H17 0.93
C30 C32 1.373(12)
C30 H19 0.93
N6 C31 1.332(9)
C31 C32 1.384(9)
C31 H21 0.93
C32 H20 0.93

loop_
_geom_hbond_atom_site_label_D
_geom_hbond_atom_site_label_H
_geom_hbond_atom_site_label_A
_geom_hbond_site_symmetry_A
_geom_hbond_distance_DH
_geom_hbond_distance_HA
_geom_hbond_distance_DA
_geom_hbond_angle_DHA
_geom_hbond_publ_flag
C9 H5 Cl1 2_664 0.93 2.81 3.642(7) 149 y
C20 H14 Cl1 2_674 0.93 2.82 3.466(8) 127 y
C8 H4 Cl2 2_664 0.93 2.73 3.588(6) 154 y
C30 H19 Cl2 4_555 0.93 2.77 3.670(9) 162 y
C14 H8 O1 4_645 0.93 2.59 3.115(9) 116 y
C15 H9 O1 4_645 0.93 2.42 3.014(9) 122 y
C2 H2 O2 4_655 0.93 2.56 3.285(8) 135 y
